data_4071610
loop_
_publ_author_name
'Yao, Shenglai'
'Brym, Markus'
'Merz, Klaus'
'Driess, Matthias'

_publ_section_title
;
 Facile Access to a Stable Divalent Germanium Compound with a Terminal
 PH2Group and Related PR2Derivatives
;
_journal_issue 14
_journal_name_full Organometallics
_journal_page_first 3601
_journal_paper_doi 10.1021/om800269f
_journal_volume 27
_journal_year 2008
_chemical_formula_sum 'C32 H51 Ge N2 P Si'
_chemical_formula_weight 595.40
_chemical_name_systematic
; 
 ? 
;
_space_group_IT_number 14
_symmetry_cell_setting monoclinic
_symmetry_space_group_name_Hall '-P 2yn'
_symmetry_space_group_name_H-M 'P 1 21/n 1'
_atom_sites_solution_hydrogens geom
_atom_sites_solution_primary direct
_atom_sites_solution_secondary difmap
_audit_creation_method SHELXL-97
_cell_angle_alpha 90.00
_cell_angle_beta 90.3640(10)
_cell_angle_gamma 90.00
_cell_formula_units_Z 4
_cell_length_a 8.9098(4)
_cell_length_b 19.6084(9)
_cell_length_c 19.6505(10)
_cell_measurement_temperature 173(2)
_cell_volume 3433.0(3)
_computing_cell_refinement 'SAINT (Siemens, 1995)'
_computing_data_collection 'SMART (Siemens, 1995)'
_computing_data_reduction 'SAINT (Siemens, 1995)'
_computing_publication_material 'SHELXL-97 (Sheldrick, 1997)'
_computing_structure_refinement 'SHELXL-97 (Sheldrick, 1997)'
_computing_structure_solution 'SHELXS-97 (Sheldrick, 1990)'
_diffrn_ambient_temperature 173(2)
_diffrn_measured_fraction_theta_full 0.995
_diffrn_measured_fraction_theta_max 0.995
_diffrn_measurement_device_type 'Siemens SMART CCD'
_diffrn_measurement_method \w
_diffrn_radiation_monochromator graphite
_diffrn_radiation_source 'fine-focus sealed tube'
_diffrn_radiation_type MoK\a
_diffrn_radiation_wavelength 0.71073
_diffrn_reflns_av_R_equivalents 0.0768
_diffrn_reflns_av_sigmaI/netI 0.0546
_diffrn_reflns_limit_h_max 12
_diffrn_reflns_limit_h_min -11
_diffrn_reflns_limit_k_max 27
_diffrn_reflns_limit_k_min -28
_diffrn_reflns_limit_l_max 28
_diffrn_reflns_limit_l_min -23
_diffrn_reflns_number 32207
_diffrn_reflns_theta_full 30.63
_diffrn_reflns_theta_max 30.63
_diffrn_reflns_theta_min 1.47
_exptl_absorpt_coefficient_mu 0.995
_exptl_absorpt_correction_T_max 0.4969
_exptl_absorpt_correction_T_min 0.2844
_exptl_absorpt_correction_type empirical
_exptl_absorpt_process_details 'SADABS (Sheldrick, 1996)'
_exptl_crystal_colour orange-red
_exptl_crystal_density_diffrn 1.152
_exptl_crystal_density_method 'not measured'
_exptl_crystal_description block
_exptl_crystal_F_000 1272
_exptl_crystal_size_max 0.60
_exptl_crystal_size_mid 0.60
_exptl_crystal_size_min 0.60
_refine_diff_density_max 0.845
_refine_diff_density_min -0.676
_refine_diff_density_rms 0.089
_refine_ls_extinction_method none
_refine_ls_goodness_of_fit_ref 1.042
_refine_ls_hydrogen_treatment mixed
_refine_ls_matrix_type full
_refine_ls_number_parameters 351
_refine_ls_number_reflns 10538
_refine_ls_number_restraints 0
_refine_ls_restrained_S_all 1.042
_refine_ls_R_factor_all 0.0730
_refine_ls_R_factor_gt 0.0519
_refine_ls_shift/su_max 0.002
_refine_ls_shift/su_mean 0.000
_refine_ls_structure_factor_coef Fsqd
_refine_ls_weighting_details 'calc w=1/[\s^2^(Fo^2^)+(0.0597P)^2^+2.1782P] where P=(Fo^2^+2Fc^2^)/3'
_refine_ls_weighting_scheme calc
_refine_ls_wR_factor_gt 0.1187
_refine_ls_wR_factor_ref 0.1321
_reflns_number_gt 8056
_reflns_number_total 10538
_reflns_threshold_expression >2sigma(I)
_cod_data_source_file om800269f-file001.cif
_cod_data_source_block COMPOUND(3)
_cod_original_sg_symbol_H-M P2(1)/n
_cod_database_code 4071610

loop_
_symmetry_equiv_pos_as_xyz
'x, y, z'
'-x+1/2, y+1/2, -z+1/2'
'-x, -y, -z'
'x-1/2, -y-1/2, z-1/2'

loop_
_atom_site_label
_atom_site_type_symbol
_atom_site_fract_x
_atom_site_fract_y
_atom_site_fract_z
_atom_site_U_iso_or_equiv
_atom_site_adp_type
_atom_site_occupancy
_atom_site_symmetry_multiplicity
_atom_site_calc_flag
_atom_site_refinement_flags
Ge1 Ge 0.85057(3) 0.772700(11) 0.103510(10) 0.02359(7) Uani 1 1 d .
P1 P 1.11793(8) 0.78428(4) 0.08390(3) 0.03620(15) Uani 1 1 d .
Si1 Si 1.13637(8) 0.74206(4) -0.02145(3) 0.03379(15) Uani 1 1 d .
N1 N 0.84677(19) 0.84016(8) 0.18095(8) 0.0208(3) Uani 1 1 d .
C1 C 0.7034(3) 0.88819(13) 0.27584(12) 0.0340(5) Uani 1 1 d .
H1A H 0.7902 0.9167 0.2876 0.051 Uiso 1 1 calc R
H1B H 0.6577 0.8707 0.3176 0.051 Uiso 1 1 calc R
H1C H 0.6297 0.9155 0.2506 0.051 Uiso 1 1 calc R
H1 H 1.089(4) 0.852(2) 0.0567(19) 0.073(12) Uiso 1 1 d .
N2 N 0.84996(18) 0.69676(8) 0.17274(8) 0.0206(3) Uani 1 1 d .
C2 C 0.7540(2) 0.82914(11) 0.23223(10) 0.0233(4) Uani 1 1 d .
C3 C 0.6998(2) 0.76386(11) 0.24835(11) 0.0263(4) Uani 1 1 d .
H3 H 0.6156 0.7618 0.2777 0.032 Uiso 1 1 calc R
C4 C 0.7575(2) 0.70155(11) 0.22542(10) 0.0224(4) Uani 1 1 d .
C5 C 0.7123(3) 0.63809(12) 0.26359(12) 0.0303(4) Uani 1 1 d .
H5A H 0.6406 0.6119 0.2361 0.045 Uiso 1 1 calc R
H5B H 0.6656 0.6510 0.3067 0.045 Uiso 1 1 calc R
H5C H 0.8014 0.6102 0.2727 0.045 Uiso 1 1 calc R
C6 C 0.9154(2) 0.90579(10) 0.17068(10) 0.0227(4) Uani 1 1 d .
C7 C 0.8447(3) 0.95340(11) 0.12778(12) 0.0299(4) Uani 1 1 d .
C8 C 0.9197(3) 1.01451(12) 0.11463(13) 0.0387(5) Uani 1 1 d .
H8 H 0.8751 1.0470 0.0849 0.046 Uiso 1 1 calc R
C9 C 1.0568(3) 1.02847(13) 0.14382(14) 0.0411(6) Uani 1 1 d .
H9 H 1.1052 1.0706 0.1346 0.049 Uiso 1 1 calc R
C10 C 1.1247(3) 0.98145(12) 0.18654(14) 0.0360(5) Uani 1 1 d .
H10 H 1.2192 0.9919 0.2067 0.043 Uiso 1 1 calc R
C11 C 1.0568(2) 0.91910(11) 0.20048(11) 0.0270(4) Uani 1 1 d .
C12 C 0.6915(3) 0.93960(13) 0.09549(14) 0.0408(6) Uani 1 1 d .
H12 H 0.6549 0.8947 0.1129 0.049 Uiso 1 1 calc R
C13 C 0.5772(4) 0.99467(16) 0.1167(2) 0.0573(8) Uani 1 1 d .
H13A H 0.5766 0.9987 0.1665 0.086 Uiso 1 1 calc R
H13B H 0.4769 0.9818 0.1006 0.086 Uiso 1 1 calc R
H13C H 0.6055 1.0385 0.0967 0.086 Uiso 1 1 calc R
C14 C 0.7042(5) 0.9342(2) 0.01838(17) 0.0671(10) Uani 1 1 d .
H14A H 0.7384 0.9779 -0.0001 0.101 Uiso 1 1 calc R
H14B H 0.6059 0.9228 -0.0012 0.101 Uiso 1 1 calc R
H14C H 0.7765 0.8984 0.0068 0.101 Uiso 1 1 calc R
C15 C 1.1345(3) 0.86718(12) 0.24643(13) 0.0330(5) Uani 1 1 d .
H15 H 1.0943 0.8211 0.2344 0.040 Uiso 1 1 calc R
C16 C 1.1022(4) 0.87950(17) 0.32177(14) 0.0494(7) Uani 1 1 d .
H16A H 1.1347 0.9256 0.3344 0.074 Uiso 1 1 calc R
H16B H 1.1570 0.8460 0.3493 0.074 Uiso 1 1 calc R
H16C H 0.9943 0.8749 0.3299 0.074 Uiso 1 1 calc R
C17 C 1.3047(3) 0.86545(17) 0.23609(17) 0.0515(7) Uani 1 1 d .
H17A H 1.3265 0.8629 0.1873 0.077 Uiso 1 1 calc R
H17B H 1.3469 0.8254 0.2591 0.077 Uiso 1 1 calc R
H17C H 1.3497 0.9069 0.2552 0.077 Uiso 1 1 calc R
C18 C 0.9152(2) 0.63209(10) 0.15420(10) 0.0226(4) Uani 1 1 d .
C19 C 1.0611(2) 0.61680(11) 0.17714(11) 0.0269(4) Uani 1 1 d .
C20 C 1.1229(3) 0.55433(12) 0.15810(13) 0.0334(5) Uani 1 1 d .
H20 H 1.2203 0.5423 0.1740 0.040 Uiso 1 1 calc R
C21 C 1.0447(3) 0.50937(12) 0.11633(14) 0.0376(5) Uani 1 1 d .
H21 H 1.0889 0.4671 0.1038 0.045 Uiso 1 1 calc R
C22 C 0.9028(3) 0.52600(12) 0.09304(13) 0.0337(5) Uani 1 1 d .
H22 H 0.8510 0.4954 0.0637 0.040 Uiso 1 1 calc R
C23 C 0.8342(2) 0.58733(11) 0.11191(10) 0.0257(4) Uani 1 1 d .
C24 C 1.1475(3) 0.66570(12) 0.22271(13) 0.0332(5) Uani 1 1 d .
H24 H 1.1117 0.7128 0.2117 0.040 Uiso 1 1 calc R
C25 C 1.3164(3) 0.66415(16) 0.20996(18) 0.0477(7) Uani 1 1 d .
H25A H 1.3573 0.6202 0.2250 0.072 Uiso 1 1 calc R
H25B H 1.3649 0.7011 0.2355 0.072 Uiso 1 1 calc R
H25C H 1.3352 0.6701 0.1612 0.072 Uiso 1 1 calc R
C26 C 1.1163(3) 0.65343(17) 0.29836(15) 0.0466(7) Uani 1 1 d .
H26A H 1.0102 0.6624 0.3076 0.070 Uiso 1 1 calc R
H26B H 1.1789 0.6841 0.3259 0.070 Uiso 1 1 calc R
H26C H 1.1399 0.6060 0.3099 0.070 Uiso 1 1 calc R
C27 C 0.6757(3) 0.60237(12) 0.08590(11) 0.0299(4) Uani 1 1 d .
H27 H 0.6395 0.6448 0.1088 0.036 Uiso 1 1 calc R
C28 C 0.6739(3) 0.61482(17) 0.00889(14) 0.0473(7) Uani 1 1 d .
H28A H 0.7448 0.6513 -0.0022 0.071 Uiso 1 1 calc R
H28B H 0.5726 0.6283 -0.0056 0.071 Uiso 1 1 calc R
H28C H 0.7029 0.5729 -0.0148 0.071 Uiso 1 1 calc R
C29 C 0.5668(3) 0.54417(14) 0.10356(16) 0.0432(6) Uani 1 1 d .
H29A H 0.5942 0.5032 0.0780 0.065 Uiso 1 1 calc R
H29B H 0.4642 0.5577 0.0915 0.065 Uiso 1 1 calc R
H29C H 0.5727 0.5346 0.1524 0.065 Uiso 1 1 calc R
C30 C 0.9731(4) 0.7640(2) -0.07782(15) 0.0557(8) Uani 1 1 d .
H30A H 0.9750 0.7351 -0.1185 0.084 Uiso 1 1 calc R
H30B H 0.9795 0.8120 -0.0912 0.084 Uiso 1 1 calc R
H30C H 0.8793 0.7562 -0.0532 0.084 Uiso 1 1 calc R
C31 C 1.1539(5) 0.64789(15) -0.01502(16) 0.0572(9) Uani 1 1 d .
H31A H 1.0637 0.6291 0.0062 0.086 Uiso 1 1 calc R
H31B H 1.2421 0.6364 0.0127 0.086 Uiso 1 1 calc R
H31C H 1.1652 0.6285 -0.0606 0.086 Uiso 1 1 calc R
C32 C 1.3129(4) 0.77686(17) -0.05942(16) 0.0515(7) Uani 1 1 d .
H32A H 1.3984 0.7655 -0.0299 0.077 Uiso 1 1 calc R
H32B H 1.3047 0.8265 -0.0636 0.077 Uiso 1 1 calc R
H32C H 1.3279 0.7568 -0.1045 0.077 Uiso 1 1 calc R

loop_
_atom_site_aniso_label
_atom_site_aniso_U_11
_atom_site_aniso_U_22
_atom_site_aniso_U_33
_atom_site_aniso_U_23
_atom_site_aniso_U_13
_atom_site_aniso_U_12
Ge1 0.03094(12) 0.02277(11) 0.01706(10) -0.00139(7) 0.00063(7) 0.00013(8)
P1 0.0367(3) 0.0437(4) 0.0283(3) -0.0085(2) 0.0094(2) -0.0051(3)
Si1 0.0421(4) 0.0338(3) 0.0256(3) -0.0004(2) 0.0109(3) -0.0003(3)
N1 0.0225(8) 0.0196(7) 0.0202(7) -0.0023(6) -0.0002(6) 0.0027(6)
C1 0.0340(11) 0.0337(12) 0.0343(11) -0.0116(9) 0.0075(9) 0.0039(9)
N2 0.0215(7) 0.0189(7) 0.0215(7) 0.0000(6) 0.0021(6) 0.0020(6)
C2 0.0192(8) 0.0277(10) 0.0228(8) -0.0052(7) -0.0014(7) 0.0038(7)
C3 0.0234(9) 0.0314(11) 0.0242(9) -0.0012(8) 0.0083(7) 0.0018(8)
C4 0.0206(9) 0.0272(9) 0.0193(8) -0.0009(7) -0.0008(7) -0.0016(7)
C5 0.0303(11) 0.0325(11) 0.0281(10) 0.0044(8) 0.0055(8) -0.0028(9)
C6 0.0249(9) 0.0216(9) 0.0216(8) -0.0026(7) 0.0005(7) 0.0013(7)
C7 0.0360(12) 0.0254(10) 0.0282(10) -0.0007(8) -0.0031(9) 0.0052(9)
C8 0.0521(15) 0.0253(11) 0.0386(12) 0.0056(9) -0.0053(11) 0.0019(10)
C9 0.0502(15) 0.0248(11) 0.0485(14) 0.0007(10) 0.0032(12) -0.0069(10)
C10 0.0326(12) 0.0290(11) 0.0464(13) -0.0067(10) -0.0015(10) -0.0062(9)
C11 0.0270(10) 0.0241(10) 0.0298(10) -0.0048(8) -0.0031(8) 0.0015(8)
C12 0.0426(14) 0.0310(12) 0.0485(14) 0.0031(10) -0.0205(12) 0.0057(10)
C13 0.0430(16) 0.0446(16) 0.084(2) 0.0045(16) -0.0174(15) 0.0125(13)
C14 0.090(3) 0.067(2) 0.0441(17) 0.0025(15) -0.0358(18) 0.005(2)
C15 0.0322(11) 0.0270(11) 0.0397(12) -0.0059(9) -0.0127(9) 0.0033(9)
C16 0.0539(17) 0.0566(18) 0.0378(14) 0.0043(12) -0.0103(12) 0.0115(14)
C17 0.0352(13) 0.0572(18) 0.0618(19) -0.0106(15) -0.0118(13) 0.0142(13)
C18 0.0242(9) 0.0192(8) 0.0245(9) 0.0004(7) 0.0044(7) 0.0009(7)
C19 0.0255(10) 0.0232(9) 0.0319(10) 0.0022(8) 0.0017(8) 0.0016(8)
C20 0.0289(11) 0.0267(10) 0.0446(13) 0.0033(9) 0.0026(9) 0.0069(9)
C21 0.0421(13) 0.0230(10) 0.0478(14) -0.0023(10) 0.0082(11) 0.0073(9)
C22 0.0405(13) 0.0223(10) 0.0383(12) -0.0054(9) 0.0034(10) -0.0007(9)
C23 0.0273(10) 0.0241(9) 0.0257(9) -0.0009(7) 0.0033(8) -0.0016(8)
C24 0.0250(10) 0.0276(10) 0.0468(13) -0.0009(9) -0.0077(9) 0.0028(8)
C25 0.0265(12) 0.0464(15) 0.070(2) -0.0001(14) -0.0049(12) -0.0005(11)
C26 0.0387(14) 0.0569(17) 0.0441(15) -0.0118(13) -0.0097(11) 0.0041(12)
C27 0.0300(11) 0.0286(10) 0.0311(11) -0.0054(8) -0.0026(8) -0.0036(8)
C28 0.0486(16) 0.0592(18) 0.0340(13) -0.0022(12) -0.0090(11) -0.0017(14)
C29 0.0331(12) 0.0420(14) 0.0546(16) -0.0091(12) 0.0042(11) -0.0094(11)
C30 0.0493(16) 0.089(3) 0.0288(12) 0.0052(14) 0.0058(11) -0.0014(16)
C31 0.094(3) 0.0353(14) 0.0432(15) -0.0055(12) 0.0208(16) 0.0025(15)
C32 0.0472(16) 0.066(2) 0.0411(14) 0.0042(13) 0.0182(12) -0.0066(14)

loop_
_atom_type_symbol
_atom_type_description
_atom_type_scat_dispersion_real
_atom_type_scat_dispersion_imag
_atom_type_scat_source
C C 0.0033 0.0016 'International Tables Vol C Tables 4.2.6.8 and 6.1.1.4'
H H 0.0000 0.0000 'International Tables Vol C Tables 4.2.6.8 and 6.1.1.4'
N N 0.0061 0.0033 'International Tables Vol C Tables 4.2.6.8 and 6.1.1.4'
P P 0.1023 0.0942 'International Tables Vol C Tables 4.2.6.8 and 6.1.1.4'
Ge Ge 0.1547 1.8001 'International Tables Vol C Tables 4.2.6.8 and 6.1.1.4'
Si Si 0.0817 0.0704 'International Tables Vol C Tables 4.2.6.8 and 6.1.1.4'

loop_
_geom_angle_atom_site_label_1
_geom_angle_atom_site_label_2
_geom_angle_atom_site_label_3
_geom_angle
N1 Ge1 N2 88.58(7)
N1 Ge1 P1 94.57(5)
N2 Ge1 P1 100.55(5)
Si1 P1 Ge1 100.98(3)
C31 Si1 C30 109.46(18)
C31 Si1 C32 108.59(16)
C30 Si1 C32 109.38(15)
C31 Si1 P1 108.16(10)
C30 Si1 P1 113.65(11)
C32 Si1 P1 107.49(11)
C2 N1 C6 121.32(16)
C2 N1 Ge1 118.71(14)
C6 N1 Ge1 118.13(12)
C4 N2 C18 120.74(17)
C4 N2 Ge1 118.49(13)
C18 N2 Ge1 118.41(12)
N1 C2 C3 122.48(18)
N1 C2 C1 119.74(19)
C3 C2 C1 117.78(19)
C4 C3 C2 126.48(18)
N2 C4 C3 122.83(19)
N2 C4 C5 119.80(18)
C3 C4 C5 117.37(18)
C7 C6 C11 121.5(2)
C7 C6 N1 119.30(18)
C11 C6 N1 119.09(18)
C8 C7 C6 117.9(2)
C8 C7 C12 120.2(2)
C6 C7 C12 121.9(2)
C9 C8 C7 121.3(2)
C8 C9 C10 120.3(2)
C9 C10 C11 121.0(2)
C10 C11 C6 118.0(2)
C10 C11 C15 120.4(2)
C6 C11 C15 121.58(19)
C14 C12 C7 110.7(3)
C14 C12 C13 111.8(3)
C7 C12 C13 110.7(2)
C11 C15 C16 112.4(2)
C11 C15 C17 112.5(2)
C16 C15 C17 108.9(2)
C23 C18 C19 121.83(19)
C23 C18 N2 119.44(18)
C19 C18 N2 118.68(18)
C20 C19 C18 117.9(2)
C20 C19 C24 120.9(2)
C18 C19 C24 121.25(19)
C21 C20 C19 121.2(2)
C22 C21 C20 120.1(2)
C21 C22 C23 121.0(2)
C22 C23 C18 118.0(2)
C22 C23 C27 118.8(2)
C18 C23 C27 123.23(19)
C19 C24 C25 112.8(2)
C19 C24 C26 112.3(2)
C25 C24 C26 109.9(2)
C23 C27 C28 111.4(2)
C23 C27 C29 111.4(2)
C28 C27 C29 109.7(2)

loop_
_geom_bond_atom_site_label_1
_geom_bond_atom_site_label_2
_geom_bond_distance
Ge1 N1 2.0168(16)
Ge1 N2 2.0169(16)
Ge1 P1 2.4261(7)
P1 Si1 2.2366(9)
Si1 C31 1.857(3)
Si1 C30 1.873(3)
Si1 C32 1.874(3)
N1 C2 1.325(3)
N1 C6 1.439(3)
C1 C2 1.511(3)
N2 C4 1.330(2)
N2 C18 1.443(2)
C2 C3 1.405(3)
C3 C4 1.401(3)
C4 C5 1.509(3)
C6 C7 1.404(3)
C6 C11 1.411(3)
C7 C8 1.397(3)
C7 C12 1.526(3)
C8 C9 1.373(4)
C9 C10 1.384(4)
C10 C11 1.392(3)
C11 C15 1.524(3)
C12 C14 1.524(4)
C12 C13 1.544(4)
C15 C16 1.529(4)
C15 C17 1.532(4)
C18 C23 1.405(3)
C18 C19 1.405(3)
C19 C20 1.395(3)
C19 C24 1.518(3)
C20 C21 1.389(4)
C21 C22 1.381(4)
C22 C23 1.400(3)
C23 C27 1.527(3)
C24 C25 1.528(3)
C24 C26 1.533(4)
C27 C28 1.533(3)
C27 C29 1.539(3)
